data_2106843
loop_
_publ_author_name
'Besrest, F.'
'Jaulmes, S.'

_publ_section_title
;
 Structure cristalline de l'iodure de chrome: Cr I2
;
_journal_name_full 'Acta Crystallographica B (24,1968-38,1982)'
_journal_page_first 1560
_journal_page_last 1563
_journal_volume 29
_journal_year 1973
_chemical_formula_sum 'Cr I2'
_space_group_IT_number 36
_symmetry_space_group_name_Hall 'C 2c -2'
_symmetry_space_group_name_H-M 'C m c 21'
_cell_angle_alpha 90
_cell_angle_beta 90
_cell_angle_gamma 90
_cell_formula_units_Z 4
_cell_length_a 3.915
_cell_length_b 7.56
_cell_length_c 13.553
_cell_volume 401.134
_citation_journal_id_ASTM ACBCAR
_cod_data_source_file Besrest_ACBCAR_1973_1016.cif
_cod_data_source_block Cr1I2
_cod_original_cell_volume 401.1336
_cod_original_formula_sum 'Cr1 I2'
_cod_database_code 2106843

loop_
_symmetry_equiv_pos_as_xyz
x,y,z
-x,-y,z+1/2
-x,y,z
x,-y,z+1/2
x+1/2,y+1/2,z
-x+1/2,-y+1/2,z+1/2
-x+1/2,y+1/2,z
x+1/2,-y+1/2,z+1/2

loop_
_atom_site_label
_atom_site_type_symbol
_atom_site_fract_x
_atom_site_fract_y
_atom_site_fract_z
_atom_site_occupancy
_atom_site_U_iso_or_equiv
I2 I-1 0.5 0.03 0.259 1 0.0
I1 I-1 0 0.207 0 1 0.0
Cr1 Cr+2 0.5 0.164 0.38 1 0.0
